data_1527117
loop_
_publ_author_name
'Baranyak, V.M.'
'Kal'ichak, Ya.M.'
'Zavalii, P.Yu.'
'Bel'skii, V.K.'

_publ_section_title
;
 Crystal structure of the compounds Ce Cu2-x In2-y (x=y=0.50) and Ce1-x
 (Cu.68 In.32)12 Cu1-y (x=0.22, y=0.36)
;
_journal_name_full 'Izvestiya Akademii Nauk SSSR, Neorganicheskie Materialy'
_journal_page_first 2316
_journal_page_last 2318
_journal_volume 26
_journal_year 1990
_chemical_formula_sum 'Ce Cu1.5 In1.5'
_space_group_IT_number 129
_symmetry_space_group_name_Hall '-P 4a 2a'
_symmetry_space_group_name_H-M 'P 4/n m m :2'
_cell_angle_alpha 90
_cell_angle_beta 90
_cell_angle_gamma 90
_cell_formula_units_Z 2
_cell_length_a 4.245
_cell_length_b 4.245
_cell_length_c 10.55
_cell_volume 190.111
_citation_journal_id_ASTM IVNMAW
_cod_data_source_file Baranyak_IVNMAW_1990_276.cif
_cod_data_source_block Ce1Cu1.5In1.5
_cod_original_cell_volume 190.1113
_cod_original_formula_sum 'Ce1 Cu1.5 In1.5'
_cod_database_code 1527117

loop_
_symmetry_equiv_pos_as_xyz
x,y,z
-y+1/2,x,z
-x+1/2,-y+1/2,z
y,-x+1/2,z
x+1/2,-y,-z
y+1/2,x+1/2,-z
-x,y+1/2,-z
-y,-x,-z
-x,-y,-z
y-1/2,-x,-z
x-1/2,y-1/2,-z
-y,x-1/2,-z
-x-1/2,y,z
-y-1/2,-x-1/2,z
x,-y-1/2,z
y,x,z

loop_
_atom_site_label
_atom_site_type_symbol
_atom_site_fract_x
_atom_site_fract_y
_atom_site_fract_z
_atom_site_occupancy
_atom_site_U_iso_or_equiv
Cu1 Cu 0.25 0.25 0.6573 1 0.0
In2 In 0.75 0.25 0.5 1 0.0
Cu2 Cu 0.25 0.25 0.8824 0.5 0.0
Ce1 Ce 0.25 0.25 0.2259 1 0.0
In1 In 0.75 0.25 0 0.5 0.0
